data_1533547
loop_
_publ_author_name
'Skinner, S.J.'
'Kilner, J.A.'
'Palmer, H.M.'
'Raj, E.S.'

_publ_section_title
;
 Structural studies of cerium tantalates
;
_journal_name_full 'Journal of Solid State Chemistry'
_journal_page_first 2685
_journal_page_last 2690
_journal_volume 177
_journal_year 2004
_chemical_formula_sum 'Ce O4 Ta'
_chemical_name_systematic 'Ce (Ta O4)'
_space_group_IT_number 14
_symmetry_space_group_name_Hall '-P 2ybc'
_symmetry_space_group_name_H-M 'P 1 21/c 1'
_cell_angle_alpha 90
_cell_angle_beta 100.8891
_cell_angle_gamma 90
_cell_formula_units_Z 4
_cell_length_a 7.61919
_cell_length_b 5.53113
_cell_length_c 7.76757
_cell_volume 321.453
_citation_journal_id_ASTM JSSCBI
_cod_data_source_file Skinner_JSSCBI_2004_1800.cif
_cod_data_source_block Ce1O4Ta1
_cod_original_cell_volume 321.4526
_cod_original_formula_sum 'Ce1 O4 Ta1'
_cod_database_code 1533547

loop_
_symmetry_equiv_pos_as_xyz
x,y,z
-x,y+1/2,-z+1/2
-x,-y,-z
x,-y-1/2,z-1/2

loop_
_atom_site_label
_atom_site_type_symbol
_atom_site_fract_x
_atom_site_fract_y
_atom_site_fract_z
_atom_site_occupancy
_atom_site_U_iso_or_equiv
O1 O-2 0.16872 0.15956 0.05523 1.024 0.0
O4 O-2 0.33378 0.00883 0.36622 0.986 0.0
Ta1 Ta+5 0.1665 0.26572 0.30385 0.994 0.0
O2 O-2 0.05373 0.58562 0.20586 0.978 0.0
Ce1 Ce+3 0.34471 0.7727 0.09754 1.012 0.0
O3 O-2 0.38259 0.48502 0.33105 0.936 0.0
